data_4069296
loop_
_publ_author_name
'Samant, Rahul G.'
'Trepanier, Steven J.'
'Wigginton, James R.'
'Xu, Li'
'Bierenstiel, Matthias'
'McDonald, Robert'
'Ferguson, Michael J.'
'Cowie, Martin'

_publ_section_title
;
 Unsymmetrically Bridged Methyl Groups as Intermediates in the
 Transformation of Bridging Methylene to Bridging Acetyl Groups: Ligand
 Migrations and Migratory Insertions in Mixed Iridium/Ruthenium Complexes
;
_journal_issue 12
_journal_name_full Organometallics
_journal_page_first 3407
_journal_paper_doi 10.1021/om900127u
_journal_volume 28
_journal_year 2009
_chemical_formula_moiety 'C55 H47 Ir O4 P4 Ru, 3(C H2 Cl2), 2(B F4)'
_chemical_formula_sum 'C58 H53 B2 Cl6 F8 Ir O4 P4 Ru'
_chemical_formula_weight 1617.47
_chemical_name_systematic
; 

 ? 

;
_space_group_IT_number 14
_symmetry_cell_setting monoclinic
_symmetry_space_group_name_Hall '-P 2ybc'
_symmetry_space_group_name_H-M 'P 1 21/c 1'
_atom_sites_solution_hydrogens geom
_atom_sites_solution_primary direct
_atom_sites_solution_secondary difmap
_audit_creation_method SHELXL-97
_cell_angle_alpha 90.00
_cell_angle_beta 112.097(3)
_cell_angle_gamma 90.00
_cell_formula_units_Z 4
_cell_length_a 18.899(3)
_cell_length_b 14.728(3)
_cell_length_c 24.634(4)
_cell_measurement_reflns_used 5177
_cell_measurement_temperature 193(2)
_cell_measurement_theta_max 26.45
_cell_measurement_theta_min 2.00
_cell_volume 6353.1(19)
_computing_cell_refinement 'Bruker SMART'
_computing_data_collection 'Bruker SMART'
_computing_data_reduction 'Bruker SHELXTL'
_computing_molecular_graphics 'Bruker SHELXTL'
_computing_publication_material 'Bruker SHELXTL'
_computing_structure_refinement 'SHELXL-97 (Sheldrick, 1997)'
_computing_structure_solution 'SHELXS-97 (Sheldrick, 1990)'
_diffrn_ambient_temperature 193(2)
_diffrn_measured_fraction_theta_full 0.994
_diffrn_measured_fraction_theta_max 0.994
_diffrn_measurement_device_type 'CCD area detector'
_diffrn_measurement_method 'phi and omega scans'
_diffrn_radiation_monochromator graphite
_diffrn_radiation_source 'fine-focus rotating anode'
_diffrn_radiation_type MoK\a
_diffrn_radiation_wavelength 0.71073
_diffrn_reflns_av_R_equivalents 0.0695
_diffrn_reflns_av_sigmaI/netI 0.0888
_diffrn_reflns_limit_h_max 23
_diffrn_reflns_limit_h_min -23
_diffrn_reflns_limit_k_max 18
_diffrn_reflns_limit_k_min -16
_diffrn_reflns_limit_l_max 30
_diffrn_reflns_limit_l_min -16
_diffrn_reflns_number 30759
_diffrn_reflns_theta_full 26.45
_diffrn_reflns_theta_max 26.45
_diffrn_reflns_theta_min 1.16
_exptl_absorpt_coefficient_mu 2.752
_exptl_absorpt_correction_T_max 0.8310
_exptl_absorpt_correction_T_min 0.5203
_exptl_absorpt_correction_type multi-scan
_exptl_absorpt_process_details 'SADABS (Sheldrick, 1997)'
_exptl_crystal_colour red-orange
_exptl_crystal_density_diffrn 1.691
_exptl_crystal_density_method 'not measured'
_exptl_crystal_description prism
_exptl_crystal_F_000 3192
_exptl_crystal_size_max 0.24
_exptl_crystal_size_mid 0.24
_exptl_crystal_size_min 0.06
_refine_diff_density_max 3.711
_refine_diff_density_min -3.108
_refine_diff_density_rms 0.188
_refine_ls_extinction_method none
_refine_ls_goodness_of_fit_ref 0.968
_refine_ls_hydrogen_treatment constr
_refine_ls_matrix_type full
_refine_ls_number_parameters 758
_refine_ls_number_reflns 13001
_refine_ls_number_restraints 0
_refine_ls_restrained_S_all 0.968
_refine_ls_R_factor_all 0.1032
_refine_ls_R_factor_gt 0.0560
_refine_ls_shift/su_max 0.025
_refine_ls_shift/su_mean 0.000
_refine_ls_structure_factor_coef Fsqd
_refine_ls_weighting_details 'calc w=1/[\s^2^(Fo^2^)+(0.0778P)^2^+0.0000P] where P=(Fo^2^+2Fc^2^)/3'
_refine_ls_weighting_scheme calc
_refine_ls_wR_factor_gt 0.1279
_refine_ls_wR_factor_ref 0.1499
_reflns_number_gt 7896
_reflns_number_total 13001
_reflns_threshold_expression I>2\s(I)
_cod_data_source_file om900127u_si_002.cif
_cod_data_source_block 9
_cod_depositor_comments
;
The following automatic conversions were performed:

'_symmetry_cell_setting' value 'Monoclinic' changed to 'monoclinic'
according to /home/saulius/struct/CIF-dictionaries/cif_core.dic
dictionary named 'cif_core.dic' version 2.4.2 from 2011-04-26.

Automatic conversion script
Id: cif_fix_values 1715 2011-07-08 13:25:40Z adriana 
;
_cod_original_cell_volume 6353.4(18)
_cod_original_sg_symbol_H-M 'P 21/c'
_cod_database_code 4069296

loop_
_symmetry_equiv_pos_as_xyz
'x, y, z'
'-x, y+1/2, -z+1/2'
'-x, -y, -z'
'x, -y-1/2, z-1/2'

loop_
_atom_site_label
_atom_site_type_symbol
_atom_site_fract_x
_atom_site_fract_y
_atom_site_fract_z
_atom_site_U_iso_or_equiv
_atom_site_adp_type
_atom_site_occupancy
_atom_site_symmetry_multiplicity
_atom_site_calc_flag
_atom_site_refinement_flags
Ir Ir 0.222491(17) 0.257091(16) 0.269547(12) 0.01905(10) Uani 1 1 d .
Ru Ru 0.26284(3) 0.24902(4) 0.17153(2) 0.01765(13) Uani 1 1 d .
P1 P 0.23216(12) 0.09995(12) 0.28159(8) 0.0201(4) Uani 1 1 d .
P2 P 0.28081(12) 0.08665(12) 0.17882(8) 0.0193(4) Uani 1 1 d .
P3 P 0.22041(12) 0.41565(11) 0.26847(8) 0.0199(4) Uani 1 1 d .
P4 P 0.27348(12) 0.41225(12) 0.16757(8) 0.0202(4) Uani 1 1 d .
O1 O 0.0512(3) 0.2478(4) 0.2462(3) 0.0407(15) Uani 1 1 d .
O2 O 0.0976(3) 0.2394(4) 0.0915(2) 0.0361(14) Uani 1 1 d .
O3 O 0.3263(3) 0.2379(4) 0.0755(2) 0.0380(14) Uani 1 1 d .
O4 O 0.3634(3) 0.2578(3) 0.24903(19) 0.0213(11) Uani 1 1 d .
C1 C 0.1138(5) 0.2515(5) 0.2536(4) 0.0301(18) Uani 1 1 d .
C2 C 0.1610(5) 0.2437(5) 0.1189(3) 0.0241(16) Uani 1 1 d .
C3 C 0.3027(4) 0.2421(5) 0.1121(3) 0.0230(15) Uani 1 1 d .
C4 C 0.3369(4) 0.2610(4) 0.2900(3) 0.0204(16) Uani 1 1 d .
C5 C 0.3933(5) 0.2700(5) 0.3510(3) 0.0328(19) Uani 1 1 d .
H5A H 0.3986 0.2117 0.3713 0.039 Uiso 1 1 calc R
H5B H 0.3756 0.3161 0.3717 0.039 Uiso 1 1 calc R
H5C H 0.4428 0.2883 0.3504 0.039 Uiso 1 1 calc R
C6 C 0.3016(4) 0.0511(5) 0.2545(3) 0.0211(16) Uani 1 1 d .
H6A H 0.2999 -0.0159 0.2563 0.025 Uiso 1 1 calc R
H6B H 0.3537 0.0712 0.2796 0.025 Uiso 1 1 calc R
C7 C 0.2880(4) 0.4636(4) 0.2384(3) 0.0206(16) Uani 1 1 d .
H7A H 0.2804 0.5301 0.2337 0.025 Uiso 1 1 calc R
H7B H 0.3410 0.4523 0.2660 0.025 Uiso 1 1 calc R
C11 C 0.2714(4) 0.0799(5) 0.3601(3) 0.0250(17) Uani 1 1 d .
C12 C 0.2474(5) 0.1390(6) 0.3943(3) 0.037(2) Uani 1 1 d .
H12 H 0.2096 0.1834 0.3759 0.044 Uiso 1 1 calc R
C13 C 0.2782(6) 0.1330(7) 0.4540(4) 0.056(3) Uani 1 1 d .
H13 H 0.2603 0.1715 0.4771 0.068 Uiso 1 1 calc R
C14 C 0.3360(7) 0.0701(8) 0.4810(4) 0.062(3) Uani 1 1 d .
H14 H 0.3599 0.0687 0.5225 0.075 Uiso 1 1 calc R
C15 C 0.3589(6) 0.0098(7) 0.4479(4) 0.056(3) Uani 1 1 d .
H15 H 0.3966 -0.0346 0.4666 0.067 Uiso 1 1 calc R
C16 C 0.3267(5) 0.0142(6) 0.3873(3) 0.035(2) Uani 1 1 d .
H16 H 0.3422 -0.0273 0.3644 0.042 Uiso 1 1 calc R
C21 C 0.1470(4) 0.0310(5) 0.2508(3) 0.0239(17) Uani 1 1 d .
C22 C 0.0879(5) 0.0570(5) 0.1990(3) 0.0300(19) Uani 1 1 d .
H22 H 0.0901 0.1133 0.1810 0.036 Uiso 1 1 calc R
C23 C 0.0251(5) -0.0014(6) 0.1739(4) 0.037(2) Uani 1 1 d .
H23 H -0.0158 0.0157 0.1390 0.044 Uiso 1 1 calc R
C24 C 0.0231(5) -0.0835(6) 0.2002(4) 0.038(2) Uani 1 1 d .
H24 H -0.0189 -0.1234 0.1829 0.046 Uiso 1 1 calc R
C25 C 0.0818(5) -0.1076(5) 0.2514(4) 0.044(2) Uani 1 1 d .
H25 H 0.0795 -0.1642 0.2692 0.053 Uiso 1 1 calc R
C26 C 0.1442(5) -0.0518(5) 0.2776(4) 0.0322(19) Uani 1 1 d .
H26 H 0.1842 -0.0692 0.3130 0.039 Uiso 1 1 calc R
C31 C 0.2086(4) 0.0108(5) 0.1317(3) 0.0229(17) Uani 1 1 d .
C32 C 0.1678(5) 0.0363(5) 0.0735(3) 0.0301(19) Uani 1 1 d .
H32 H 0.1774 0.0932 0.0595 0.036 Uiso 1 1 calc R
C33 C 0.1131(5) -0.0218(6) 0.0361(4) 0.037(2) Uani 1 1 d .
H33 H 0.0858 -0.0049 -0.0035 0.045 Uiso 1 1 calc R
C34 C 0.0983(5) -0.1044(6) 0.0566(4) 0.043(2) Uani 1 1 d .
H34 H 0.0606 -0.1438 0.0311 0.052 Uiso 1 1 calc R
C35 C 0.1375(5) -0.1291(5) 0.1131(4) 0.037(2) Uani 1 1 d .
H35 H 0.1268 -0.1858 0.1268 0.044 Uiso 1 1 calc R
C36 C 0.1928(5) -0.0731(5) 0.1510(3) 0.0295(19) Uani 1 1 d .
H36 H 0.2201 -0.0917 0.1903 0.035 Uiso 1 1 calc R
C41 C 0.3681(5) 0.0560(5) 0.1681(3) 0.0244(17) Uani 1 1 d .
C42 C 0.3668(5) -0.0012(6) 0.1228(4) 0.038(2) Uani 1 1 d .
H42 H 0.3199 -0.0283 0.0985 0.046 Uiso 1 1 calc R
C43 C 0.4317(6) -0.0194(7) 0.1124(4) 0.048(3) Uani 1 1 d .
H43 H 0.4300 -0.0600 0.0820 0.058 Uiso 1 1 calc R
C44 C 0.4999(5) 0.0218(6) 0.1466(4) 0.040(2) Uani 1 1 d .
H44 H 0.5446 0.0120 0.1384 0.048 Uiso 1 1 calc R
C45 C 0.5024(5) 0.0762(6) 0.1916(4) 0.043(2) Uani 1 1 d .
H45 H 0.5497 0.1022 0.2162 0.052 Uiso 1 1 calc R
C46 C 0.4375(5) 0.0943(6) 0.2021(4) 0.038(2) Uani 1 1 d .
H46 H 0.4403 0.1337 0.2334 0.046 Uiso 1 1 calc R
C51 C 0.2502(4) 0.4587(5) 0.3424(3) 0.0243(17) Uani 1 1 d .
C52 C 0.2201(5) 0.4179(6) 0.3797(3) 0.035(2) Uani 1 1 d .
H52 H 0.1868 0.3674 0.3668 0.042 Uiso 1 1 calc R
C53 C 0.2389(6) 0.4509(7) 0.4354(4) 0.050(3) Uani 1 1 d .
H53 H 0.2184 0.4227 0.4610 0.060 Uiso 1 1 calc R
C54 C 0.2876(6) 0.5249(6) 0.4551(4) 0.047(2) Uani 1 1 d .
H54 H 0.2998 0.5477 0.4936 0.056 Uiso 1 1 calc R
C55 C 0.3178(5) 0.5645(6) 0.4185(4) 0.039(2) Uani 1 1 d .
H55 H 0.3511 0.6151 0.4318 0.047 Uiso 1 1 calc R
C56 C 0.3005(5) 0.5319(5) 0.3623(3) 0.0314(19) Uani 1 1 d .
H56 H 0.3227 0.5590 0.3374 0.038 Uiso 1 1 calc R
C61 C 0.1305(4) 0.4724(5) 0.2286(3) 0.0236(17) Uani 1 1 d .
C62 C 0.0737(5) 0.4310(5) 0.1809(3) 0.0290(19) Uani 1 1 d .
H62 H 0.0815 0.3711 0.1701 0.035 Uiso 1 1 calc R
C63 C 0.0068(5) 0.4755(6) 0.1494(4) 0.039(2) Uani 1 1 d .
H63 H -0.0324 0.4459 0.1182 0.046 Uiso 1 1 calc R
C64 C -0.0025(5) 0.5656(6) 0.1645(4) 0.047(3) Uani 1 1 d .
H64 H -0.0482 0.5974 0.1430 0.056 Uiso 1 1 calc R
C65 C 0.0539(6) 0.6078(6) 0.2098(4) 0.049(3) Uani 1 1 d .
H65 H 0.0469 0.6690 0.2189 0.059 Uiso 1 1 calc R
C66 C 0.1210(5) 0.5632(5) 0.2427(4) 0.037(2) Uani 1 1 d .
H66 H 0.1597 0.5932 0.2741 0.044 Uiso 1 1 calc R
C71 C 0.1981(4) 0.4741(5) 0.1126(3) 0.0237(17) Uani 1 1 d .
C72 C 0.1635(5) 0.4350(5) 0.0569(3) 0.033(2) Uani 1 1 d .
H72 H 0.1783 0.3760 0.0496 0.039 Uiso 1 1 calc R
C73 C 0.1083(5) 0.4817(6) 0.0127(4) 0.042(2) Uani 1 1 d .
H73 H 0.0857 0.4549 -0.0249 0.050 Uiso 1 1 calc R
C74 C 0.0855(5) 0.5669(6) 0.0224(4) 0.047(3) Uani 1 1 d .
H74 H 0.0471 0.5987 -0.0082 0.056 Uiso 1 1 calc R
C75 C 0.1192(5) 0.6054(5) 0.0774(4) 0.038(2) Uani 1 1 d .
H75 H 0.1029 0.6637 0.0845 0.045 Uiso 1 1 calc R
C76 C 0.1751(5) 0.5618(5) 0.1213(3) 0.0279(18) Uani 1 1 d .
H76 H 0.1988 0.5907 0.1582 0.033 Uiso 1 1 calc R
C81 C 0.3598(4) 0.4483(5) 0.1559(3) 0.0245(17) Uani 1 1 d .
C82 C 0.4264(5) 0.3965(6) 0.1771(4) 0.044(2) Uani 1 1 d .
H82 H 0.4276 0.3420 0.1981 0.053 Uiso 1 1 calc R
C83 C 0.4907(5) 0.4244(6) 0.1676(4) 0.049(3) Uani 1 1 d .
H83 H 0.5361 0.3892 0.1824 0.058 Uiso 1 1 calc R
C84 C 0.4895(6) 0.5032(6) 0.1367(4) 0.046(2) Uani 1 1 d .
H84 H 0.5335 0.5213 0.1296 0.055 Uiso 1 1 calc R
C85 C 0.4246(5) 0.5549(6) 0.1164(4) 0.042(2) Uani 1 1 d .
H85 H 0.4240 0.6096 0.0958 0.050 Uiso 1 1 calc R
C86 C 0.3592(5) 0.5279(5) 0.1257(4) 0.034(2) Uani 1 1 d .
H86 H 0.3143 0.5641 0.1114 0.041 Uiso 1 1 calc R
F1 F -0.2505(5) 0.2533(4) 0.1840(4) 0.099(3) Uani 1 1 d .
F2 F -0.3746(4) 0.2280(5) 0.1562(3) 0.099(3) Uani 1 1 d .
F3 F -0.3001(5) 0.1856(4) 0.2437(3) 0.085(2) Uani 1 1 d .
F4 F -0.3209(3) 0.3354(3) 0.2233(2) 0.0579(16) Uani 1 1 d .
B1 B -0.3101(7) 0.2505(7) 0.2020(5) 0.042(2) Uani 1 1 d .
F5 F 0.1070(3) 0.2536(3) 0.3923(2) 0.0466(13) Uani 1 1 d .
F6 F 0.0737(3) 0.3681(3) 0.4385(2) 0.0535(15) Uani 1 1 d .
F7 F 0.0379(3) 0.2248(4) 0.4485(3) 0.0610(16) Uani 1 1 d .
F8 F 0.1627(3) 0.2673(3) 0.4918(2) 0.0488(14) Uani 1 1 d .
B2 B 0.0939(6) 0.2784(6) 0.4429(4) 0.033(2) Uani 1 1 d .
Cl1S Cl 0.31196(19) -0.23550(18) 0.08125(12) 0.0704(9) Uani 1 1 d .
Cl2S Cl 0.43992(17) -0.23172(19) 0.19378(13) 0.0662(8) Uani 1 1 d .
C1S C 0.3414(6) -0.2261(7) 0.1579(5) 0.060(3) Uani 1 1 d .
H1SA H 0.3230 -0.1676 0.1674 0.071 Uiso 1 1 calc R
H1SB H 0.3176 -0.2755 0.1724 0.071 Uiso 1 1 calc R
Cl3S Cl 0.4544(3) 0.1245(3) -0.00257(15) 0.137(2) Uani 1 1 d .
Cl4S Cl 0.5415(3) 0.2785(3) -0.0024(2) 0.150(2) Uani 1 1 d .
C2S C 0.4871(8) 0.2264(9) 0.0319(6) 0.085(4) Uani 1 1 d .
H2SA H 0.5186 0.2160 0.0738 0.102 Uiso 1 1 calc R
H2SB H 0.4435 0.2657 0.0293 0.102 Uiso 1 1 calc R
Cl5S Cl 0.2050(3) -0.1480(3) 0.43901(18) 0.1194(15) Uani 1 1 d .
Cl6S Cl 0.0836(4) -0.2757(4) 0.3958(3) 0.185(3) Uani 1 1 d .
C3S C 0.1825(11) -0.2587(10) 0.4176(10) 0.134(7) Uani 1 1 d .
H3SA H 0.2102 -0.2999 0.4505 0.161 Uiso 1 1 calc R
H3SB H 0.1984 -0.2729 0.3846 0.161 Uiso 1 1 calc R

loop_
_atom_site_aniso_label
_atom_site_aniso_U_11
_atom_site_aniso_U_22
_atom_site_aniso_U_33
_atom_site_aniso_U_23
_atom_site_aniso_U_13
_atom_site_aniso_U_12
Ir 0.02292(16) 0.01173(14) 0.02448(15) -0.00026(12) 0.01119(11) -0.00005(13)
Ru 0.0212(3) 0.0128(3) 0.0185(3) 0.0003(2) 0.0070(2) 0.0007(3)
P1 0.0246(11) 0.0126(9) 0.0253(10) 0.0025(7) 0.0117(9) -0.0002(8)
P2 0.0220(11) 0.0123(9) 0.0238(10) 0.0006(7) 0.0090(9) 0.0006(8)
P3 0.0239(11) 0.0134(8) 0.0248(9) -0.0029(8) 0.0119(8) -0.0015(8)
P4 0.0235(11) 0.0139(9) 0.0241(10) 0.0013(7) 0.0098(9) 0.0004(8)
O1 0.028(3) 0.026(3) 0.071(4) 0.011(3) 0.023(3) 0.003(3)
O2 0.029(3) 0.040(3) 0.033(3) -0.003(3) 0.004(3) -0.002(3)
O3 0.044(4) 0.042(4) 0.032(3) 0.006(3) 0.019(3) 0.010(3)
O4 0.025(3) 0.020(3) 0.018(2) -0.002(2) 0.007(2) -0.003(2)
C1 0.034(5) 0.014(4) 0.046(5) -0.008(3) 0.020(4) -0.003(4)
C2 0.036(5) 0.017(4) 0.018(3) 0.003(3) 0.008(3) 0.008(4)
C3 0.023(4) 0.026(4) 0.018(3) 0.004(3) 0.006(3) 0.000(3)
C4 0.036(4) 0.006(3) 0.010(3) -0.006(2) -0.002(3) -0.001(3)
C5 0.028(4) 0.040(5) 0.025(4) -0.003(3) 0.003(4) -0.005(4)
C6 0.020(4) 0.016(4) 0.025(4) 0.000(3) 0.006(3) 0.003(3)
C7 0.026(4) 0.008(3) 0.029(4) -0.003(3) 0.011(4) -0.003(3)
C11 0.028(5) 0.021(4) 0.027(4) 0.001(3) 0.012(4) -0.002(3)
C12 0.045(6) 0.036(5) 0.035(5) 0.006(4) 0.021(4) 0.012(4)
C13 0.080(9) 0.055(7) 0.037(5) -0.005(5) 0.025(6) 0.009(6)
C14 0.076(8) 0.079(8) 0.028(5) 0.006(5) 0.015(5) 0.017(7)
C15 0.059(7) 0.068(7) 0.045(6) 0.019(5) 0.025(5) 0.030(6)
C16 0.043(6) 0.035(5) 0.028(4) 0.010(4) 0.015(4) 0.010(4)
C21 0.026(4) 0.019(4) 0.032(4) -0.003(3) 0.018(4) -0.003(3)
C22 0.028(5) 0.026(4) 0.036(5) -0.006(3) 0.012(4) 0.000(4)
C23 0.024(5) 0.040(5) 0.043(5) -0.011(4) 0.007(4) -0.002(4)
C24 0.030(5) 0.040(5) 0.041(5) -0.011(4) 0.010(4) -0.015(4)
C25 0.057(7) 0.019(4) 0.057(6) -0.003(4) 0.025(5) -0.018(4)
C26 0.036(5) 0.023(4) 0.041(5) 0.004(3) 0.018(4) -0.003(4)
C31 0.031(5) 0.015(4) 0.028(4) -0.008(3) 0.018(4) 0.000(3)
C32 0.037(5) 0.021(4) 0.032(4) -0.005(3) 0.012(4) -0.006(4)
C33 0.039(5) 0.032(5) 0.033(5) -0.006(4) 0.005(4) -0.003(4)
C34 0.052(6) 0.033(5) 0.042(5) -0.019(4) 0.014(5) -0.019(4)
C35 0.048(6) 0.020(4) 0.052(6) -0.009(4) 0.028(5) -0.015(4)
C36 0.041(5) 0.021(4) 0.029(4) 0.001(3) 0.016(4) 0.002(4)
C41 0.028(5) 0.019(4) 0.031(4) 0.004(3) 0.016(4) 0.004(3)
C42 0.039(6) 0.048(6) 0.037(5) -0.012(4) 0.025(4) -0.007(4)
C43 0.047(7) 0.062(7) 0.043(5) -0.020(5) 0.024(5) 0.004(5)
C44 0.025(5) 0.056(6) 0.047(5) 0.005(4) 0.023(4) 0.005(4)
C45 0.025(5) 0.041(5) 0.063(6) -0.008(5) 0.016(5) -0.001(4)
C46 0.032(5) 0.031(5) 0.058(6) -0.010(4) 0.024(5) -0.003(4)
C51 0.029(5) 0.019(4) 0.028(4) -0.003(3) 0.015(4) 0.001(3)
C52 0.046(6) 0.032(5) 0.037(5) -0.003(4) 0.026(4) -0.010(4)
C53 0.064(7) 0.062(7) 0.037(5) -0.008(5) 0.033(5) -0.019(5)
C54 0.061(7) 0.053(6) 0.029(5) -0.010(4) 0.020(5) -0.006(5)
C55 0.048(6) 0.033(5) 0.037(5) -0.014(4) 0.016(5) -0.010(4)
C56 0.036(5) 0.025(4) 0.034(4) 0.001(3) 0.014(4) -0.004(4)
C61 0.024(4) 0.024(4) 0.027(4) 0.003(3) 0.015(4) 0.002(3)
C62 0.031(5) 0.025(4) 0.031(4) 0.008(3) 0.011(4) 0.003(4)
C63 0.034(5) 0.043(5) 0.033(5) 0.011(4) 0.006(4) 0.001(4)
C64 0.035(5) 0.039(5) 0.067(7) 0.028(5) 0.020(5) 0.018(4)
C65 0.049(7) 0.037(5) 0.066(7) 0.011(5) 0.028(6) 0.024(5)
C66 0.043(6) 0.021(4) 0.050(5) 0.002(4) 0.021(5) 0.003(4)
C71 0.020(4) 0.019(4) 0.031(4) 0.002(3) 0.010(4) 0.000(3)
C72 0.035(5) 0.021(4) 0.037(5) 0.004(3) 0.008(4) 0.004(4)
C73 0.050(6) 0.035(5) 0.031(5) -0.001(4) 0.004(4) 0.000(4)
C74 0.054(6) 0.028(5) 0.042(5) 0.016(4) -0.002(5) 0.016(4)
C75 0.043(6) 0.021(4) 0.049(5) 0.004(4) 0.017(5) 0.013(4)
C76 0.037(5) 0.020(4) 0.032(4) 0.005(3) 0.019(4) 0.001(4)
C81 0.026(5) 0.024(4) 0.029(4) -0.003(3) 0.016(4) -0.010(3)
C82 0.030(5) 0.039(5) 0.065(6) 0.008(4) 0.020(5) -0.004(4)
C83 0.030(5) 0.048(6) 0.072(7) 0.010(5) 0.024(5) 0.002(5)
C84 0.037(6) 0.049(6) 0.057(6) -0.004(5) 0.024(5) -0.013(5)
C85 0.047(6) 0.032(5) 0.050(6) 0.012(4) 0.023(5) -0.005(4)
C86 0.028(5) 0.022(4) 0.057(6) 0.006(4) 0.020(4) 0.002(4)
F1 0.123(7) 0.066(5) 0.152(8) -0.001(4) 0.101(6) -0.007(4)
F2 0.083(5) 0.082(5) 0.093(5) -0.038(4) -0.011(4) 0.008(4)
F3 0.153(7) 0.034(3) 0.086(5) 0.018(3) 0.066(5) 0.027(4)
F4 0.074(4) 0.018(3) 0.075(4) -0.006(2) 0.020(3) 0.004(3)
B1 0.053(7) 0.030(5) 0.046(6) 0.003(5) 0.021(5) 0.004(5)
F5 0.049(3) 0.040(3) 0.051(3) -0.003(2) 0.018(3) -0.003(3)
F6 0.063(4) 0.029(3) 0.061(3) -0.004(2) 0.014(3) 0.013(3)
F7 0.061(4) 0.053(4) 0.078(4) -0.004(3) 0.037(3) -0.025(3)
F8 0.045(3) 0.043(3) 0.050(3) 0.003(2) 0.009(3) 0.005(3)
B2 0.036(6) 0.028(5) 0.033(5) 0.002(4) 0.010(5) 0.000(4)
Cl1S 0.089(2) 0.0510(16) 0.0551(16) -0.0007(12) 0.0087(15) 0.0101(15)
Cl2S 0.0570(17) 0.0701(19) 0.0642(17) 0.0015(14) 0.0143(14) 0.0088(14)
C1S 0.056(7) 0.058(7) 0.068(7) 0.003(5) 0.027(6) 0.009(5)
Cl3S 0.192(5) 0.107(3) 0.075(2) 0.024(2) 0.008(3) -0.077(3)
Cl4S 0.157(5) 0.144(4) 0.115(3) 0.042(3) 0.013(3) -0.085(4)
C2S 0.069(9) 0.098(10) 0.080(9) -0.002(7) 0.021(7) 0.017(8)
Cl5S 0.121(4) 0.130(4) 0.103(3) 0.012(3) 0.037(3) -0.016(3)
Cl6S 0.142(5) 0.117(4) 0.221(6) 0.026(4) -0.017(5) -0.038(4)
C3S 0.131(16) 0.099(14) 0.178(19) -0.018(11) 0.064(15) 0.034(11)

loop_
_atom_type_symbol
_atom_type_description
_atom_type_scat_dispersion_real
_atom_type_scat_dispersion_imag
_atom_type_scat_source
C C 0.0033 0.0016 'International Tables Vol C Tables 4.2.6.8 and 6.1.1.4'
H H 0.0000 0.0000 'International Tables Vol C Tables 4.2.6.8 and 6.1.1.4'
B B 0.0013 0.0007 'International Tables Vol C Tables 4.2.6.8 and 6.1.1.4'
O O 0.0106 0.0060 'International Tables Vol C Tables 4.2.6.8 and 6.1.1.4'
F F 0.0171 0.0103 'International Tables Vol C Tables 4.2.6.8 and 6.1.1.4'
P P 0.1023 0.0942 'International Tables Vol C Tables 4.2.6.8 and 6.1.1.4'
Cl Cl 0.1484 0.1585 'International Tables Vol C Tables 4.2.6.8 and 6.1.1.4'
Ru Ru -1.2594 0.8363 'International Tables Vol C Tables 4.2.6.8 and 6.1.1.4'
Ir Ir -1.4442 7.9887 'International Tables Vol C Tables 4.2.6.8 and 6.1.1.4'

loop_
_geom_angle_atom_site_label_1
_geom_angle_atom_site_label_2
_geom_angle_atom_site_label_3
_geom_angle
C1 Ir C4 177.4(3)
C1 Ir P1 90.6(2)
C4 Ir P1 88.35(18)
C1 Ir P3 91.6(2)
C4 Ir P3 89.22(18)
P1 Ir P3 173.74(7)
C1 Ir Ru 115.8(2)
C4 Ir Ru 66.65(18)
P1 Ir Ru 91.94(5)
P3 Ir Ru 92.39(5)
C2 Ru C3 93.9(3)
C2 Ru O4 163.6(3)
C3 Ru O4 102.5(2)
C2 Ru P2 95.1(2)
C3 Ru P2 85.3(2)
O4 Ru P2 86.60(13)
C2 Ru P4 95.4(2)
C3 Ru P4 87.6(2)
O4 Ru P4 85.17(13)
P2 Ru P4 167.74(7)
C2 Ru Ir 93.2(2)
C3 Ru Ir 172.9(2)
O4 Ru Ir 70.43(13)
P2 Ru Ir 93.12(5)
P4 Ru Ir 92.66(5)
C21 P1 C11 107.3(3)
C21 P1 C6 105.8(3)
C11 P1 C6 105.2(3)
C21 P1 Ir 119.3(3)
C11 P1 Ir 106.2(2)
C6 P1 Ir 112.1(2)
C31 P2 C41 105.1(3)
C31 P2 C6 107.4(3)
C41 P2 C6 102.6(3)
C31 P2 Ru 120.9(2)
C41 P2 Ru 110.1(2)
C6 P2 Ru 109.2(2)
C51 P3 C61 104.9(3)
C51 P3 C7 105.7(3)
C61 P3 C7 104.8(3)
C51 P3 Ir 110.0(2)
C61 P3 Ir 118.3(3)
C7 P3 Ir 112.2(2)
C71 P4 C7 107.5(3)
C71 P4 C81 103.5(4)
C7 P4 C81 101.9(3)
C71 P4 Ru 118.6(2)
C7 P4 Ru 111.0(2)
C81 P4 Ru 112.7(3)
C4 O4 Ru 103.0(4)
O1 C1 Ir 177.8(8)
O2 C2 Ru 173.6(6)
O3 C3 Ru 179.4(7)
O4 C4 C5 117.1(7)
O4 C4 Ir 119.9(4)
C5 C4 Ir 123.0(6)
P1 C6 P2 110.5(4)
P4 C7 P3 110.3(3)
C16 C11 C12 119.6(7)
C16 C11 P1 123.9(6)
C12 C11 P1 116.4(6)
C13 C12 C11 120.4(8)
C12 C13 C14 119.7(9)
C15 C14 C13 120.6(9)
C14 C15 C16 119.9(9)
C15 C16 C11 119.8(8)
C22 C21 C26 120.8(7)
C22 C21 P1 120.6(6)
C26 C21 P1 118.5(6)
C21 C22 C23 119.1(8)
C24 C23 C22 119.9(8)
C23 C24 C25 120.1(8)
C24 C25 C26 121.7(8)
C25 C26 C21 118.4(8)
C36 C31 C32 118.7(7)
C36 C31 P2 122.3(6)
C32 C31 P2 119.0(6)
C33 C32 C31 120.0(7)
C34 C33 C32 120.1(8)
C35 C34 C33 120.1(8)
C34 C35 C36 121.0(8)
C35 C36 C31 120.1(7)
C46 C41 C42 117.4(8)
C46 C41 P2 120.9(6)
C42 C41 P2 121.5(6)
C43 C42 C41 121.4(9)
C42 C43 C44 119.6(8)
C45 C44 C43 119.6(9)
C44 C45 C46 120.7(9)
C45 C46 C41 121.2(8)
C52 C51 C56 119.7(7)
C52 C51 P3 117.8(6)
C56 C51 P3 122.5(6)
C53 C52 C51 119.6(8)
C52 C53 C54 121.0(9)
C55 C54 C53 119.4(8)
C54 C55 C56 120.8(8)
C55 C56 C51 119.4(8)
C62 C61 C66 119.4(7)
C62 C61 P3 121.4(6)
C66 C61 P3 118.9(6)
C63 C62 C61 121.3(8)
C62 C63 C64 118.7(8)
C65 C64 C63 120.4(8)
C64 C65 C66 121.5(9)
C65 C66 C61 118.6(8)
C72 C71 C76 118.0(7)
C72 C71 P4 118.3(6)
C76 C71 P4 123.6(6)
C73 C72 C71 120.2(8)
C72 C73 C74 120.9(8)
C73 C74 C75 119.0(8)
C76 C75 C74 121.4(8)
C75 C76 C71 120.5(8)
C86 C81 C82 119.3(8)
C86 C81 P4 119.9(6)
C82 C81 P4 120.8(6)
C83 C82 C81 120.0(8)
C84 C83 C82 120.6(9)
C85 C84 C83 119.7(9)
C84 C85 C86 120.6(8)
C81 C86 C85 119.9(8)
F2 B1 F1 109.5(9)
F2 B1 F3 106.4(9)
F1 B1 F3 111.7(9)
F2 B1 F4 108.5(8)
F1 B1 F4 110.6(8)
F3 B1 F4 110.1(8)
F6 B2 F7 111.1(8)
F6 B2 F5 108.5(7)
F7 B2 F5 109.9(7)
F6 B2 F8 108.7(7)
F7 B2 F8 110.3(7)
F5 B2 F8 108.3(8)
Cl2S C1S Cl1S 112.8(6)
Cl3S C2S Cl4S 108.3(8)
Cl5S C3S Cl6S 110.0(9)

loop_
_geom_bond_atom_site_label_1
_geom_bond_atom_site_label_2
_geom_bond_distance
Ir C1 1.943(8)
Ir C4 2.028(8)
Ir P1 2.3318(18)
Ir P3 2.3356(18)
Ir Ru 2.7949(7)
Ru C2 1.874(8)
Ru C3 1.884(7)
Ru O4 2.132(5)
Ru P2 2.4125(19)
Ru P4 2.4175(19)
P1 C21 1.811(8)
P1 C11 1.815(7)
P1 C6 1.830(7)
P2 C31 1.807(7)
P2 C41 1.824(8)
P2 C6 1.830(7)
P3 C51 1.806(7)
P3 C61 1.815(8)
P3 C7 1.841(7)
P4 C71 1.801(7)
P4 C7 1.826(7)
P4 C81 1.839(8)
O1 C1 1.128(9)
O2 C2 1.135(9)
O3 C3 1.148(8)
O4 C4 1.285(8)
C4 C5 1.486(9)
C11 C16 1.396(10)
C11 C12 1.402(10)
C12 C13 1.365(11)
C13 C14 1.397(14)
C14 C15 1.380(13)
C15 C16 1.384(11)
C21 C22 1.396(10)
C21 C26 1.397(10)
C22 C23 1.407(11)
C23 C24 1.377(12)
C24 C25 1.378(12)
C25 C26 1.382(11)
C31 C36 1.397(10)
C31 C32 1.400(10)
C32 C33 1.390(10)
C33 C34 1.384(12)
C34 C35 1.357(11)
C35 C36 1.382(11)
C41 C46 1.384(11)
C41 C42 1.391(10)
C42 C43 1.371(12)
C43 C44 1.387(12)
C44 C45 1.356(12)
C45 C46 1.371(11)
C51 C52 1.387(10)
C51 C56 1.398(10)
C52 C53 1.370(11)
C53 C54 1.392(12)
C54 C55 1.365(12)
C55 C56 1.385(10)
C61 C62 1.397(10)
C61 C66 1.412(10)
C62 C63 1.376(11)
C63 C64 1.406(12)
C64 C65 1.369(13)
C65 C66 1.387(12)
C71 C72 1.403(10)
C71 C76 1.405(10)
C72 C73 1.375(11)
C73 C74 1.376(11)
C74 C75 1.383(12)
C75 C76 1.356(11)
C81 C86 1.386(10)
C81 C82 1.394(11)
C82 C83 1.386(12)
C83 C84 1.382(12)
C84 C85 1.369(12)
C85 C86 1.398(11)
F1 B1 1.357(13)
F2 B1 1.354(13)
F3 B1 1.363(11)
F4 B1 1.400(11)
F5 B2 1.408(11)
F6 B2 1.368(10)
F7 B2 1.369(11)
F8 B2 1.410(11)
Cl1S C1S 1.761(11)
Cl2S C1S 1.737(11)
Cl3S C2S 1.720(13)
Cl4S C2S 1.736(14)
Cl5S C3S 1.718(15)
Cl6S C3S 1.757(19)

loop_
_geom_torsion_atom_site_label_1
_geom_torsion_atom_site_label_2
_geom_torsion_atom_site_label_3
_geom_torsion_atom_site_label_4
_geom_torsion
C1 Ir Ru C2 1.6(3)
C4 Ir Ru C2 -179.5(3)
P1 Ir Ru C2 93.2(2)
P3 Ir Ru C2 -91.3(2)
C1 Ir Ru C3 -170.5(18)
C4 Ir Ru C3 8.4(18)
P1 Ir Ru C3 -79.0(17)
P3 Ir Ru C3 96.5(17)
C1 Ir Ru O4 -179.0(3)
C4 Ir Ru O4 0.0(2)
P1 Ir Ru O4 -87.39(14)
P3 Ir Ru O4 88.09(14)
C1 Ir Ru P2 -93.7(2)
C4 Ir Ru P2 85.24(19)
P1 Ir Ru P2 -2.12(7)
P3 Ir Ru P2 173.36(7)
C1 Ir Ru P4 97.1(2)
C4 Ir Ru P4 -83.94(19)
P1 Ir Ru P4 -171.31(7)
P3 Ir Ru P4 4.18(7)
C1 Ir P1 C21 20.2(4)
C4 Ir P1 C21 -162.2(3)
P3 Ir P1 C21 130.6(7)
Ru Ir P1 C21 -95.6(3)
C1 Ir P1 C11 -101.0(4)
C4 Ir P1 C11 76.6(3)
P3 Ir P1 C11 9.4(7)
Ru Ir P1 C11 143.2(3)
C1 Ir P1 C6 144.6(3)
C4 Ir P1 C6 -37.8(3)
P3 Ir P1 C6 -105.0(7)
Ru Ir P1 C6 28.8(2)
C2 Ru P2 C31 7.8(4)
C3 Ru P2 C31 -85.7(4)
O4 Ru P2 C31 171.5(3)
P4 Ru P2 C31 -140.7(4)
Ir Ru P2 C31 101.3(3)
C2 Ru P2 C41 130.6(3)
C3 Ru P2 C41 37.1(3)
O4 Ru P2 C41 -65.7(3)
P4 Ru P2 C41 -17.9(4)
Ir Ru P2 C41 -135.9(3)
C2 Ru P2 C6 -117.5(3)
C3 Ru P2 C6 149.1(3)
O4 Ru P2 C6 46.2(3)
P4 Ru P2 C6 94.0(4)
Ir Ru P2 C6 -24.0(3)
C1 Ir P3 C51 97.0(4)
C4 Ir P3 C51 -80.5(3)
P1 Ir P3 C51 -13.4(7)
Ru Ir P3 C51 -147.1(3)
C1 Ir P3 C61 -23.6(4)
C4 Ir P3 C61 158.9(3)
P1 Ir P3 C61 -133.9(7)
Ru Ir P3 C61 92.3(3)
C1 Ir P3 C7 -145.7(3)
C4 Ir P3 C7 36.7(3)
P1 Ir P3 C7 103.9(7)
Ru Ir P3 C7 -29.8(2)
C2 Ru P4 C71 -10.4(4)
C3 Ru P4 C71 83.3(4)
O4 Ru P4 C71 -174.0(3)
P2 Ru P4 C71 138.1(4)
Ir Ru P4 C71 -103.9(3)
C2 Ru P4 C7 114.8(3)
C3 Ru P4 C7 -151.5(3)
O4 Ru P4 C7 -48.7(3)
P2 Ru P4 C7 -96.7(4)
Ir Ru P4 C7 21.4(3)
C2 Ru P4 C81 -131.5(3)
C3 Ru P4 C81 -37.9(3)
O4 Ru P4 C81 64.9(3)
P2 Ru P4 C81 16.9(4)
Ir Ru P4 C81 135.0(3)
C2 Ru O4 C4 2.0(10)
C3 Ru O4 C4 -178.9(4)
P2 Ru O4 C4 -94.5(4)
P4 Ru O4 C4 94.6(4)
Ir Ru O4 C4 0.0(3)
C4 Ir C1 O1 9(21)
P1 Ir C1 O1 74(17)
P3 Ir C1 O1 -100(17)
Ru Ir C1 O1 167(17)
C3 Ru C2 O2 170(6)
O4 Ru C2 O2 -11(6)
P2 Ru C2 O2 85(6)
P4 Ru C2 O2 -102(6)
Ir Ru C2 O2 -9(6)
C2 Ru C3 O3 7(57)
O4 Ru C3 O3 -173(100)
P2 Ru C3 O3 102(57)
P4 Ru C3 O3 -88(57)
Ir Ru C3 O3 179(100)
Ru O4 C4 C5 -178.4(5)
Ru O4 C4 Ir -0.1(5)
C1 Ir C4 O4 159(5)
P1 Ir C4 O4 92.9(5)
P3 Ir C4 O4 -92.9(5)
Ru Ir C4 O4 0.0(4)
C1 Ir C4 C5 -23(6)
P1 Ir C4 C5 -88.9(5)
P3 Ir C4 C5 85.3(5)
Ru Ir C4 C5 178.3(6)
C21 P1 C6 P2 78.5(4)
C11 P1 C6 P2 -168.0(4)
Ir P1 C6 P2 -53.0(4)
C31 P2 C6 P1 -83.6(4)
C41 P2 C6 P1 166.0(4)
Ru P2 C6 P1 49.2(4)
C71 P4 C7 P3 84.8(4)
C81 P4 C7 P3 -166.6(4)
Ru P4 C7 P3 -46.4(4)
C51 P3 C7 P4 171.5(4)
C61 P3 C7 P4 -78.0(4)
Ir P3 C7 P4 51.6(4)
C21 P1 C11 C16 92.4(8)
C6 P1 C11 C16 -20.0(8)
Ir P1 C11 C16 -139.0(7)
C21 P1 C11 C12 -92.0(7)
C6 P1 C11 C12 155.5(6)
Ir P1 C11 C12 36.5(7)
C16 C11 C12 C13 0.5(13)
P1 C11 C12 C13 -175.3(8)
C11 C12 C13 C14 2.6(16)
C12 C13 C14 C15 -4.3(18)
C13 C14 C15 C16 2.9(18)
C14 C15 C16 C11 0.2(16)
C12 C11 C16 C15 -1.9(13)
P1 C11 C16 C15 173.5(7)
C11 P1 C21 C22 152.9(6)
C6 P1 C21 C22 -95.1(7)
Ir P1 C21 C22 32.3(7)
C11 P1 C21 C26 -31.5(7)
C6 P1 C21 C26 80.5(7)
Ir P1 C21 C26 -152.1(5)
C26 C21 C22 C23 -0.1(12)
P1 C21 C22 C23 175.4(6)
C21 C22 C23 C24 -0.7(13)
C22 C23 C24 C25 1.0(13)
C23 C24 C25 C26 -0.5(14)
C24 C25 C26 C21 -0.3(14)
C22 C21 C26 C25 0.6(12)
P1 C21 C26 C25 -174.9(7)
C41 P2 C31 C36 90.9(7)
C6 P2 C31 C36 -17.8(8)
Ru P2 C31 C36 -143.9(6)
C41 P2 C31 C32 -88.1(7)
C6 P2 C31 C32 163.2(6)
Ru P2 C31 C32 37.1(7)
C36 C31 C32 C33 -0.4(12)
P2 C31 C32 C33 178.7(7)
C31 C32 C33 C34 0.8(13)
C32 C33 C34 C35 -0.5(14)
C33 C34 C35 C36 -0.3(14)
C34 C35 C36 C31 0.7(13)
C32 C31 C36 C35 -0.3(12)
P2 C31 C36 C35 -179.3(6)
C31 P2 C41 C46 -173.2(6)
C6 P2 C41 C46 -61.1(7)
Ru P2 C41 C46 55.1(7)
C31 P2 C41 C42 11.5(7)
C6 P2 C41 C42 123.7(7)
Ru P2 C41 C42 -120.1(6)
C46 C41 C42 C43 0.2(13)
P2 C41 C42 C43 175.7(7)
C41 C42 C43 C44 -1.8(15)
C42 C43 C44 C45 3.1(15)
C43 C44 C45 C46 -3.0(14)
C44 C45 C46 C41 1.5(14)
C42 C41 C46 C45 -0.1(13)
P2 C41 C46 C45 -175.5(7)
C61 P3 C51 C52 83.6(7)
C7 P3 C51 C52 -165.9(6)
Ir P3 C51 C52 -44.7(7)
C61 P3 C51 C56 -95.0(7)
C7 P3 C51 C56 15.4(8)
Ir P3 C51 C56 136.7(6)
C56 C51 C52 C53 1.3(13)
P3 C51 C52 C53 -177.4(7)
C51 C52 C53 C54 0.1(15)
C52 C53 C54 C55 -0.8(16)
C53 C54 C55 C56 0.0(15)
C54 C55 C56 C51 1.4(13)
C52 C51 C56 C55 -2.1(12)
P3 C51 C56 C55 176.6(6)
C51 P3 C61 C62 -150.1(6)
C7 P3 C61 C62 98.8(7)
Ir P3 C61 C62 -27.0(7)
C51 P3 C61 C66 35.8(7)
C7 P3 C61 C66 -75.3(7)
Ir P3 C61 C66 158.9(5)
C66 C61 C62 C63 -3.5(12)
P3 C61 C62 C63 -177.6(6)
C61 C62 C63 C64 2.7(12)
C62 C63 C64 C65 -0.4(14)
C63 C64 C65 C66 -0.9(15)
C64 C65 C66 C61 0.0(14)
C62 C61 C66 C65 2.1(12)
P3 C61 C66 C65 176.3(7)
C7 P4 C71 C72 -164.7(6)
C81 P4 C71 C72 87.9(7)
Ru P4 C71 C72 -37.8(7)
C7 P4 C71 C76 19.3(8)
C81 P4 C71 C76 -88.1(7)
Ru P4 C71 C76 146.2(6)
C76 C71 C72 C73 -0.6(12)
P4 C71 C72 C73 -176.8(7)
C71 C72 C73 C74 -0.7(14)
C72 C73 C74 C75 0.4(15)
C73 C74 C75 C76 1.3(15)
C74 C75 C76 C71 -2.5(14)
C72 C71 C76 C75 2.1(12)
P4 C71 C76 C75 178.2(7)
C71 P4 C81 C86 19.8(7)
C7 P4 C81 C86 -91.8(7)
Ru P4 C81 C86 149.2(6)
C71 P4 C81 C82 -160.3(7)
C7 P4 C81 C82 88.1(7)
Ru P4 C81 C82 -30.9(8)
C86 C81 C82 C83 -0.5(13)
P4 C81 C82 C83 179.6(7)
C81 C82 C83 C84 -0.5(15)
C82 C83 C84 C85 1.3(15)
C83 C84 C85 C86 -1.1(14)
C82 C81 C86 C85 0.6(12)
P4 C81 C86 C85 -179.4(6)
C84 C85 C86 C81 0.2(13)
